data_4317354
loop_
_publ_author_name
'Mar\'ia Alonso'
'M. Angeles Alvarez'
'M. Esther Garc\'ia'
'Miguel A. Ruiz'
'Hayrullo Hamidov'
'John C. Jeffery'

_publ_section_title
;
 Chemistry of the Oxophosphinidene Ligand. 2. Reactivity of the Anionic
 Complexes [MCp{P(O)R*}(CO)2]- (M = Mo, W; R* = 2,4,6-C6H2tBu3) Toward
 Electrophiles Based on Elements Different from Carbon.
;
_journal_name_full 'Inorganic Chemistry'
_journal_page_first 11595
_journal_page_last 11605
_journal_paper_doi 10.1021/ic101839k
_journal_volume 49
_journal_year 2010
_chemical_compound_source 'synthesis as described'
_chemical_formula_moiety 'C46 H55 Au1 Mo1 O3 P2'
_chemical_formula_sum 'C46 H55 Au Mo O3 P2'
_chemical_formula_weight 1010.75
_chemical_name_systematic
;
 ?
;
_space_group_IT_number 14
_symmetry_cell_setting monoclinic
_symmetry_Int_Tables_number 14
_symmetry_space_group_name_Hall '-P 2ybc'
_symmetry_space_group_name_H-M 'P 1 21/c 1'
_atom_sites_solution_hydrogens geom
_atom_sites_solution_primary direct
_atom_sites_solution_secondary difmap
_audit_conform_dict_location ftp://ftp.iucr.org/pub/cif_core.dic
_audit_conform_dict_name cif_core.dic
_audit_conform_dict_version 2.3
_audit_creation_method 'WinGX routine CIF_UPDATE'
_cell_angle_alpha 90
_cell_angle_beta 110.9870(10)
_cell_angle_gamma 90
_cell_formula_units_Z 4
_cell_length_a 10.01660(10)
_cell_length_b 26.9633(4)
_cell_length_c 17.1911(4)
_cell_measurement_reflns_used 6222
_cell_measurement_temperature 100(2)
_cell_measurement_theta_max 25.682
_cell_measurement_theta_min 1.018
_cell_measurement_wavelength 0.71073
_cell_volume 4334.97(13)
_computing_cell_refinement 'HKL Scalepack (Otwinowski & Minor, 1997)'
_computing_data_collection 'Collect (Bruker AXS BV, 1997-2004)'
_computing_data_reduction
;
 HKL Denzo and Scalepack (Otwinowski & Minor, 1997) 
;
_computing_molecular_graphics 'Ortep-3 for Windows (Farrugia, 1997)'
_computing_publication_material 'WinGX publication routines (Farrugia, 1999)'
_computing_structure_refinement 'SHELXL-97 (Sheldrick, 1997)'
_computing_structure_solution 'DIRDIF (1999)'
_diffrn_ambient_temperature 100(2)
_diffrn_measured_fraction_theta_full 0.96
_diffrn_measured_fraction_theta_max 0.96
_diffrn_measurement_device '90 mm CCD camera on \k-goniostat'
_diffrn_measurement_device_type KappaCCD
_diffrn_measurement_method CCD
_diffrn_radiation_monochromator 'horizontally mounted graphite crystal'
_diffrn_radiation_probe x-ray
_diffrn_radiation_source 'fine-focus sealed tube'
_diffrn_radiation_type MoK\a
_diffrn_radiation_wavelength 0.71073
_diffrn_reflns_av_R_equivalents 0.0383
_diffrn_reflns_av_unetI/netI 0.047
_diffrn_reflns_limit_h_max 11
_diffrn_reflns_limit_h_min -12
_diffrn_reflns_limit_k_max 0
_diffrn_reflns_limit_k_min -32
_diffrn_reflns_limit_l_max 10
_diffrn_reflns_limit_l_min -20
_diffrn_reflns_number 20817
_diffrn_reflns_theta_full 25.24
_diffrn_reflns_theta_max 25.24
_diffrn_reflns_theta_min 1.48
_exptl_absorpt_coefficient_mu 3.781
_exptl_absorpt_correction_T_max 1.109
_exptl_absorpt_correction_T_min 0.884
_exptl_absorpt_correction_type multi-scan
_exptl_absorpt_process_details
;
 R.H. Blessing, Acta Cryst. (1995), A51, 33-38
;
_exptl_crystal_colour yellow
_exptl_crystal_density_diffrn 1.549
_exptl_crystal_density_method 'not measured'
_exptl_crystal_description plate
_exptl_crystal_F_000 2024
_exptl_crystal_size_max 0.12
_exptl_crystal_size_mid 0.1
_exptl_crystal_size_min 0.07
_refine_diff_density_max 1.497
_refine_diff_density_min -2.319
_refine_diff_density_rms 0.41
_refine_ls_extinction_method none
_refine_ls_goodness_of_fit_ref 1.248
_refine_ls_hydrogen_treatment constr
_refine_ls_matrix_type full
_refine_ls_number_parameters 490
_refine_ls_number_reflns 7525
_refine_ls_number_restraints 0
_refine_ls_restrained_S_all 1.248
_refine_ls_R_factor_all 0.0588
_refine_ls_R_factor_gt 0.0404
_refine_ls_shift/su_max 0.014
_refine_ls_shift/su_mean 0
_refine_ls_structure_factor_coef Fsqd
_refine_ls_weighting_details 'calc w=1/[\s^2^(Fo^2^)+(0.0826P)^2^+4.0595P] where P=(Fo^2^+2Fc^2^)/3'
_refine_ls_weighting_scheme calc
_refine_ls_wR_factor_gt 0.1085
_refine_ls_wR_factor_ref 0.1498
_reflns_number_gt 6081
_reflns_number_total 7525
_reflns_threshold_expression >2sigma(I)
_cod_data_source_file ic101839k_si_001_3.cif
_cod_data_source_block compound13
_cod_original_sg_symbol_H-M 'P 21/c'
_cod_database_code 4317354

loop_
_symmetry_equiv_pos_as_xyz
'x, y, z'
'-x, y+1/2, -z+1/2'
'-x, -y, -z'
'x, -y-1/2, z-1/2'

loop_
_atom_site_label
_atom_site_type_symbol
_atom_site_fract_x
_atom_site_fract_y
_atom_site_fract_z
_atom_site_U_iso_or_equiv
_atom_site_adp_type
_atom_site_occupancy
_atom_site_symmetry_multiplicity
_atom_site_calc_flag
_atom_site_refinement_flags
_atom_site_disorder_assembly
_atom_site_disorder_group
Mo1 Mo -0.13703(6) 0.16169(2) 0.11258(3) 0.01894(17) Uani 1 1 d . . .
Au1 Au 0.01455(3) 0.077642(10) 0.169076(16) 0.02054(12) Uani 1 1 d . . .
P1 P -0.09295(19) 0.23752(8) 0.17669(12) 0.0242(4) Uani 1 1 d . . .
P2 P 0.13141(19) 0.00465(7) 0.21228(11) 0.0194(4) Uani 1 1 d . . .
O1 O 0.1919(5) 0.1716(2) 0.1501(3) 0.0319(13) Uani 1 1 d . . .
O2 O -0.1477(6) 0.1296(2) 0.2857(3) 0.0385(14) Uani 1 1 d . . .
O3 O 0.0145(6) 0.2526(2) 0.2593(3) 0.0379(14) Uani 1 1 d . . .
C1 C 0.0726(8) 0.1654(3) 0.1392(4) 0.0256(17) Uani 1 1 d . . .
C2 C -0.1383(8) 0.1404(3) 0.2222(5) 0.0274(17) Uani 1 1 d . . .
C3 C -0.3674(7) 0.1780(3) 0.0159(4) 0.0287(18) Uani 1 1 d . . .
H3 H -0.4275 0.2004 0.0284 0.034 Uiso 1 1 calc R . .
C4 C -0.2670(7) 0.1897(3) -0.0223(4) 0.0264(17) Uani 1 1 d . . .
H4 H -0.249 0.2211 -0.0386 0.032 Uiso 1 1 calc R . .
C5 C -0.2000(8) 0.1457(3) -0.0311(5) 0.0310(19) Uani 1 1 d . . .
H5 H -0.1301 0.1426 -0.0547 0.037 Uiso 1 1 calc R . .
C6 C -0.2572(9) 0.1070(4) 0.0020(5) 0.038(2) Uani 1 1 d . . .
H6 H -0.2316 0.0737 0.0041 0.045 Uiso 1 1 calc R . .
C7 C -0.3601(8) 0.1272(3) 0.0315(5) 0.0323(19) Uani 1 1 d . . .
H7 H -0.4136 0.1098 0.0568 0.039 Uiso 1 1 calc R . .
C8 C 0.0296(6) -0.0507(3) 0.1634(4) 0.0179(15) Uani 1 1 d . . .
C9 C -0.0540(7) -0.0474(3) 0.0777(4) 0.0242(16) Uani 1 1 d . . .
H9 H -0.0529 -0.0185 0.0485 0.029 Uiso 1 1 calc R . .
C10 C -0.1374(8) -0.0869(3) 0.0369(5) 0.0275(18) Uani 1 1 d . . .
H10 H -0.193 -0.0844 -0.0193 0.033 Uiso 1 1 calc R . .
C11 C -0.1383(8) -0.1304(3) 0.0800(5) 0.0267(17) Uani 1 1 d . . .
C12 C -0.0513(8) -0.1335(3) 0.1634(5) 0.0300(18) Uani 1 1 d . . .
H12 H -0.0491 -0.1629 0.1921 0.036 Uiso 1 1 calc R . .
C13 C 0.0323(8) -0.0941(3) 0.2049(5) 0.0259(17) Uani 1 1 d . . .
H13 H 0.09 -0.0971 0.2608 0.031 Uiso 1 1 calc R . .
C14 C -0.2317(9) -0.1747(4) 0.0383(6) 0.043(2) Uani 1 1 d . . .
H14A H -0.2731 -0.1691 -0.0207 0.065 Uiso 1 1 calc R . .
H14B H -0.3064 -0.1787 0.0605 0.065 Uiso 1 1 calc R . .
H14C H -0.1741 -0.2042 0.0489 0.065 Uiso 1 1 calc R . .
C15 C 0.1787(7) -0.0036(3) 0.3242(4) 0.0215(15) Uani 1 1 d . . .
C16 C 0.2943(7) -0.0318(3) 0.3731(4) 0.0275(17) Uani 1 1 d . . .
H16 H 0.3501 -0.0484 0.3482 0.033 Uiso 1 1 calc R . .
C17 C 0.3277(9) -0.0357(3) 0.4581(5) 0.037(2) Uani 1 1 d . . .
H17 H 0.4049 -0.0552 0.4895 0.045 Uiso 1 1 calc R . .
C18 C 0.2482(8) -0.0112(3) 0.4973(5) 0.0285(18) Uani 1 1 d . . .
C19 C 0.1324(8) 0.0161(3) 0.4487(5) 0.0286(18) Uani 1 1 d . . .
H19 H 0.0758 0.0319 0.4738 0.034 Uiso 1 1 calc R . .
C20 C 0.0974(7) 0.0206(3) 0.3636(4) 0.0237(16) Uani 1 1 d . . .
H20 H 0.0195 0.0399 0.3326 0.028 Uiso 1 1 calc R . .
C21 C 0.2889(10) -0.0153(4) 0.5915(5) 0.046(2) Uani 1 1 d . . .
H21A H 0.2619 -0.0474 0.6052 0.069 Uiso 1 1 calc R . .
H21B H 0.24 0.0099 0.6104 0.069 Uiso 1 1 calc R . .
H21C H 0.3903 -0.011 0.6182 0.069 Uiso 1 1 calc R . .
C22 C 0.2999(7) 0.0002(3) 0.1939(4) 0.0226(16) Uani 1 1 d . . .
C23 C 0.3742(7) 0.0433(3) 0.1945(4) 0.0246(16) Uani 1 1 d . . .
H23 H 0.3346 0.0737 0.1997 0.03 Uiso 1 1 calc R . .
C24 C 0.5088(8) 0.0415(3) 0.1873(5) 0.0304(18) Uani 1 1 d . . .
H24 H 0.5598 0.0706 0.1891 0.037 Uiso 1 1 calc R . .
C25 C 0.5671(8) -0.0050(3) 0.1771(5) 0.0308(19) Uani 1 1 d . . .
C26 C 0.4881(8) -0.0476(3) 0.1746(5) 0.0327(19) Uani 1 1 d . . .
H26 H 0.5245 -0.0784 0.1676 0.039 Uiso 1 1 calc R . .
C27 C 0.3563(7) -0.0448(3) 0.1825(5) 0.0274(17) Uani 1 1 d . . .
H27 H 0.3042 -0.0737 0.18 0.033 Uiso 1 1 calc R . .
C28 C 0.7128(9) -0.0067(4) 0.1700(7) 0.048(2) Uani 1 1 d . . .
H28A H 0.7417 -0.0406 0.1695 0.071 Uiso 1 1 calc R . .
H28B H 0.7806 0.0102 0.2168 0.071 Uiso 1 1 calc R . .
H28C H 0.7089 0.0093 0.1194 0.071 Uiso 1 1 calc R . .
C29 C -0.2065(7) 0.2891(3) 0.1162(5) 0.0260(17) Uani 1 1 d . . .
C30 C -0.1716(7) 0.3112(3) 0.0510(5) 0.0251(17) Uani 1 1 d . . .
C31 C -0.2838(8) 0.3290(3) -0.0187(5) 0.034(2) Uani 1 1 d . . .
H31 H -0.2615 0.3432 -0.0618 0.041 Uiso 1 1 calc R . .
C32 C -0.4254(8) 0.3264(3) -0.0267(5) 0.035(2) Uani 1 1 d . . .
C33 C -0.4535(8) 0.3125(3) 0.0439(5) 0.033(2) Uani 1 1 d . . .
H33 H -0.5463 0.3159 0.0434 0.04 Uiso 1 1 calc R . .
C34 C -0.3463(7) 0.2935(3) 0.1168(5) 0.0276(17) Uani 1 1 d . . .
C35 C -0.0198(8) 0.3185(3) 0.0478(5) 0.0318(19) Uani 1 1 d . . .
C36 C 0.0010(10) 0.2867(4) -0.0202(6) 0.055(3) Uani 1 1 d . . .
H36A H -0.0732 0.294 -0.0726 0.082 Uiso 1 1 calc R . .
H36B H -0.0031 0.2523 -0.007 0.082 Uiso 1 1 calc R . .
H36C H 0.0924 0.2939 -0.0239 0.082 Uiso 1 1 calc R . .
C37 C 0.1044(9) 0.3059(4) 0.1291(6) 0.046(2) Uani 1 1 d . . .
H37A H 0.1937 0.3101 0.1209 0.069 Uiso 1 1 calc R . .
H37B H 0.0955 0.2721 0.1442 0.069 Uiso 1 1 calc R . .
H37C H 0.1014 0.3275 0.1728 0.069 Uiso 1 1 calc R . .
C38 C -0.0015(9) 0.3732(4) 0.0313(7) 0.054(3) Uani 1 1 d . . .
H38A H 0.0911 0.3784 0.028 0.08 Uiso 1 1 calc R . .
H38B H -0.0101 0.3929 0.0759 0.08 Uiso 1 1 calc R . .
H38C H -0.0741 0.3829 -0.0203 0.08 Uiso 1 1 calc R . .
C39 C -0.5477(9) 0.3353(3) -0.1085(6) 0.044(2) Uani 1 1 d . . .
C40 C -0.6305(9) 0.2855(3) -0.1336(5) 0.042(2) Uani 1 1 d . . .
H40A H -0.5664 0.26 -0.1378 0.063 Uiso 1 1 calc R . .
H40B H -0.7068 0.2893 -0.1864 0.063 Uiso 1 1 calc R . .
H40C H -0.6695 0.2763 -0.0921 0.063 Uiso 1 1 calc R . .
C41 C -0.6509(10) 0.3742(4) -0.1011(7) 0.065(3) Uani 1 1 d . . .
H41A H -0.6714 0.3685 -0.0514 0.097 Uiso 1 1 calc R . .
H41B H -0.7379 0.3725 -0.1488 0.097 Uiso 1 1 calc R . .
H41C H -0.609 0.4065 -0.0986 0.097 Uiso 1 1 calc R . .
C42 C -0.4953(10) 0.3514(5) -0.1781(6) 0.063(3) Uani 1 1 d . . .
H42A H -0.4476 0.3828 -0.1641 0.095 Uiso 1 1 calc R . .
H42B H -0.5754 0.3544 -0.2294 0.095 Uiso 1 1 calc R . .
H42C H -0.4299 0.327 -0.1844 0.095 Uiso 1 1 calc R . .
C43 C -0.3994(8) 0.2819(3) 0.1887(5) 0.036(2) Uani 1 1 d . . .
C44 C -0.2869(9) 0.2643(4) 0.2693(5) 0.046(2) Uani 1 1 d . . .
H44A H -0.3253 0.2651 0.3131 0.069 Uiso 1 1 calc R . .
H44B H -0.2048 0.2856 0.2836 0.069 Uiso 1 1 calc R . .
H44C H -0.2592 0.231 0.2624 0.069 Uiso 1 1 calc R . .
C45 C -0.5187(9) 0.2431(4) 0.1613(5) 0.038(2) Uani 1 1 d . . .
H45A H -0.4783 0.2111 0.1593 0.057 Uiso 1 1 calc R . .
H45B H -0.5854 0.2515 0.1071 0.057 Uiso 1 1 calc R . .
H45C H -0.5671 0.2424 0.2004 0.057 Uiso 1 1 calc R . .
C46 C -0.4592(10) 0.3314(4) 0.2101(7) 0.053(3) Uani 1 1 d . . .
H46A H -0.5409 0.3417 0.1633 0.08 Uiso 1 1 calc R . .
H46B H -0.3867 0.3565 0.2227 0.08 Uiso 1 1 calc R . .
H46C H -0.4869 0.3264 0.2575 0.08 Uiso 1 1 calc R . .

loop_
_atom_site_aniso_label
_atom_site_aniso_U_11
_atom_site_aniso_U_22
_atom_site_aniso_U_33
_atom_site_aniso_U_23
_atom_site_aniso_U_13
_atom_site_aniso_U_12
Mo1 0.0148(3) 0.0192(3) 0.0205(3) 0.0011(3) 0.0035(2) 0.0009(2)
Au1 0.01770(18) 0.01849(19) 0.02363(18) 0.00247(11) 0.00521(12) 0.00099(11)
P1 0.0170(9) 0.0244(11) 0.0268(10) -0.0020(8) 0.0026(8) 0.0019(8)
P2 0.0178(8) 0.0189(10) 0.0233(9) 0.0014(8) 0.0096(7) 0.0009(8)
O1 0.020(3) 0.025(3) 0.048(3) 0.008(3) 0.009(2) 0.000(2)
O2 0.046(3) 0.043(4) 0.030(3) 0.011(3) 0.019(3) 0.009(3)
O3 0.032(3) 0.034(3) 0.033(3) -0.006(3) -0.007(2) 0.004(3)
C1 0.032(4) 0.021(4) 0.026(4) 0.002(3) 0.013(3) 0.004(3)
C2 0.023(4) 0.025(4) 0.032(4) -0.001(4) 0.008(3) -0.002(3)
C3 0.014(3) 0.038(5) 0.027(4) 0.001(4) 0.000(3) 0.013(3)
C4 0.024(4) 0.027(4) 0.021(4) 0.002(3) -0.001(3) -0.002(3)
C5 0.025(4) 0.044(5) 0.024(4) -0.005(4) 0.008(3) 0.001(4)
C6 0.037(4) 0.036(5) 0.027(4) -0.002(4) -0.005(4) 0.006(4)
C7 0.024(4) 0.042(5) 0.026(4) -0.001(4) 0.004(3) -0.014(4)
C8 0.012(3) 0.022(4) 0.018(3) -0.004(3) 0.004(3) 0.009(3)
C9 0.022(4) 0.024(4) 0.028(4) 0.002(3) 0.011(3) -0.002(3)
C10 0.021(4) 0.031(5) 0.028(4) -0.004(3) 0.006(3) -0.003(3)
C11 0.027(4) 0.026(4) 0.032(4) -0.005(3) 0.017(3) -0.004(3)
C12 0.033(4) 0.016(4) 0.044(5) 0.003(4) 0.018(4) -0.001(4)
C13 0.022(4) 0.030(4) 0.024(4) 0.009(4) 0.006(3) 0.003(3)
C14 0.035(5) 0.041(6) 0.064(6) -0.014(5) 0.029(4) -0.018(4)
C15 0.019(3) 0.016(4) 0.030(4) 0.005(3) 0.010(3) -0.006(3)
C16 0.020(3) 0.032(5) 0.028(4) -0.001(4) 0.005(3) 0.008(3)
C17 0.027(4) 0.044(6) 0.035(4) 0.010(4) 0.004(3) 0.004(4)
C18 0.030(4) 0.028(5) 0.024(4) -0.006(3) 0.005(3) -0.007(4)
C19 0.035(4) 0.027(4) 0.030(4) 0.001(3) 0.018(3) 0.008(4)
C20 0.017(3) 0.023(4) 0.030(4) 0.004(3) 0.007(3) 0.005(3)
C21 0.052(5) 0.054(7) 0.025(4) 0.004(4) 0.005(4) 0.005(5)
C22 0.016(3) 0.031(4) 0.022(3) -0.004(3) 0.007(3) -0.005(3)
C23 0.026(4) 0.022(4) 0.026(4) 0.003(3) 0.009(3) 0.002(3)
C24 0.031(4) 0.028(5) 0.034(4) -0.003(4) 0.013(3) -0.010(4)
C25 0.021(4) 0.045(5) 0.029(4) -0.006(4) 0.013(3) -0.001(4)
C26 0.026(4) 0.030(5) 0.045(5) -0.004(4) 0.015(4) -0.002(4)
C27 0.019(4) 0.025(4) 0.039(4) -0.004(4) 0.012(3) -0.005(3)
C28 0.031(5) 0.053(6) 0.073(7) -0.009(5) 0.035(5) -0.002(4)
C29 0.014(3) 0.023(4) 0.037(4) -0.007(3) 0.004(3) 0.001(3)
C30 0.019(4) 0.017(4) 0.036(4) 0.004(3) 0.005(3) 0.001(3)
C31 0.028(4) 0.024(5) 0.041(5) 0.004(4) 0.003(4) -0.010(4)
C32 0.031(4) 0.018(4) 0.046(5) 0.012(4) 0.000(4) 0.010(4)
C33 0.015(3) 0.034(5) 0.047(5) -0.011(4) 0.006(3) 0.008(4)
C34 0.022(4) 0.022(4) 0.037(4) -0.014(3) 0.008(3) -0.007(3)
C35 0.028(4) 0.025(5) 0.039(4) 0.003(4) 0.008(3) -0.006(4)
C36 0.038(5) 0.066(8) 0.066(7) 0.000(6) 0.024(5) -0.006(5)
C37 0.030(4) 0.047(6) 0.059(6) 0.008(5) 0.014(4) -0.003(4)
C38 0.030(5) 0.035(6) 0.088(8) 0.019(5) 0.012(5) -0.006(4)
C39 0.027(4) 0.035(5) 0.054(5) 0.011(4) -0.005(4) 0.002(4)
C40 0.035(5) 0.037(5) 0.039(5) 0.015(4) -0.004(4) -0.004(4)
C41 0.047(6) 0.036(6) 0.076(7) -0.005(5) -0.020(5) 0.015(5)
C42 0.049(6) 0.059(8) 0.057(6) 0.032(6) -0.012(5) -0.012(5)
C43 0.019(4) 0.044(6) 0.041(5) -0.020(4) 0.007(3) -0.003(4)
C44 0.037(5) 0.069(7) 0.030(4) -0.019(5) 0.011(4) -0.012(5)
C45 0.033(4) 0.053(6) 0.033(4) -0.013(4) 0.018(4) -0.009(4)
C46 0.047(5) 0.049(6) 0.074(7) -0.028(6) 0.035(5) 0.003(5)

loop_
_atom_type_symbol
_atom_type_description
_atom_type_scat_dispersion_real
_atom_type_scat_dispersion_imag
_atom_type_scat_source
C C 0.0033 0.0016 'International Tables Vol C Tables 4.2.6.8 and 6.1.1.4'
H H 0 0 'International Tables Vol C Tables 4.2.6.8 and 6.1.1.4'
Au Au -2.0133 8.8022 'International Tables Vol C Tables 4.2.6.8 and 6.1.1.4'
Mo Mo -1.6832 0.6857 'International Tables Vol C Tables 4.2.6.8 and 6.1.1.4'
O O 0.0106 0.006 'International Tables Vol C Tables 4.2.6.8 and 6.1.1.4'
P P 0.1023 0.0942 'International Tables Vol C Tables 4.2.6.8 and 6.1.1.4'

loop_
_geom_angle_atom_site_label_1
_geom_angle_atom_site_label_2
_geom_angle_atom_site_label_3
_geom_angle
_geom_angle_site_symmetry_1
_geom_angle_site_symmetry_3
_geom_angle_publ_flag
C2 Mo1 C1 99.4(3) . . ?
C2 Mo1 P1 82.3(2) . . ?
C1 Mo1 P1 80.7(2) . . ?
C2 Mo1 C4 148.0(3) . . ?
C1 Mo1 C4 112.3(3) . . ?
P1 Mo1 C4 97.6(2) . . ?
C2 Mo1 C3 112.9(3) . . ?
C1 Mo1 C3 147.4(3) . . ?
P1 Mo1 C3 98.3(2) . . ?
C4 Mo1 C3 35.2(3) . . ?
C2 Mo1 C7 96.9(3) . . ?
C1 Mo1 C7 148.9(3) . . ?
P1 Mo1 C7 127.9(2) . . ?
C4 Mo1 C7 57.9(3) . . ?
C3 Mo1 C7 34.4(3) . . ?
C2 Mo1 C5 148.8(3) . . ?
C1 Mo1 C5 96.6(3) . . ?
P1 Mo1 C5 126.9(2) . . ?
C4 Mo1 C5 34.6(3) . . ?
C3 Mo1 C5 57.9(3) . . ?
C7 Mo1 C5 57.9(3) . . ?
C2 Mo1 C6 114.2(3) . . ?
C1 Mo1 C6 114.1(3) . . ?
P1 Mo1 C6 154.0(2) . . ?
C4 Mo1 C6 57.5(3) . . ?
C3 Mo1 C6 57.4(3) . . ?
C7 Mo1 C6 34.8(3) . . ?
C5 Mo1 C6 34.6(3) . . ?
C2 Mo1 Au1 67.0(2) . . ?
C1 Mo1 Au1 63.2(2) . . ?
P1 Mo1 Au1 126.03(5) . . ?
C4 Mo1 Au1 131.8(2) . . ?
C3 Mo1 Au1 133.8(2) . . ?
C7 Mo1 Au1 100.0(2) . . ?
C5 Mo1 Au1 97.3(2) . . ?
C6 Mo1 Au1 79.9(2) . . ?
P2 Au1 C1 138.25(18) . . ?
P2 Au1 C2 137.10(18) . . ?
C1 Au1 C2 71.1(2) . . ?
P2 Au1 Mo1 176.91(5) . . ?
C1 Au1 Mo1 44.36(17) . . ?
C2 Au1 Mo1 43.19(17) . . ?
O3 P1 C29 114.5(3) . . ?
O3 P1 Mo1 130.4(2) . . ?
C29 P1 Mo1 115.1(2) . . ?
C15 P2 C22 105.5(3) . . ?
C15 P2 C8 106.1(3) . . ?
C22 P2 C8 105.3(3) . . ?
C15 P2 Au1 111.1(2) . . ?
C22 P2 Au1 113.6(3) . . ?
C8 P2 Au1 114.7(2) . . ?
O1 C1 Mo1 173.5(7) . . ?
O1 C1 Au1 113.7(6) . . ?
Mo1 C1 Au1 72.5(2) . . ?
O2 C2 Mo1 175.4(7) . . ?
O2 C2 Au1 114.3(6) . . ?
Mo1 C2 Au1 69.8(2) . . ?
C7 C3 C4 108.1(7) . . ?
C7 C3 Mo1 73.1(4) . . ?
C4 C3 Mo1 71.9(4) . . ?
C7 C3 H3 126 . . ?
C4 C3 H3 126 . . ?
Mo1 C3 H3 120.7 . . ?
C5 C4 C3 108.1(7) . . ?
C5 C4 Mo1 73.5(4) . . ?
C3 C4 Mo1 72.8(4) . . ?
C5 C4 H4 126 . . ?
C3 C4 H4 126 . . ?
Mo1 C4 H4 119.5 . . ?
C4 C5 C6 107.8(7) . . ?
C4 C5 Mo1 71.9(4) . . ?
C6 C5 Mo1 72.9(5) . . ?
C4 C5 H5 126.1 . . ?
C6 C5 H5 126.1 . . ?
Mo1 C5 H5 120.8 . . ?
C5 C6 C7 108.3(8) . . ?
C5 C6 Mo1 72.4(5) . . ?
C7 C6 Mo1 72.4(5) . . ?
C5 C6 H6 125.8 . . ?
C7 C6 H6 125.8 . . ?
Mo1 C6 H6 121.1 . . ?
C3 C7 C6 107.8(7) . . ?
C3 C7 Mo1 72.5(4) . . ?
C6 C7 Mo1 72.9(4) . . ?
C3 C7 H7 126.1 . . ?
C6 C7 H7 126.1 . . ?
Mo1 C7 H7 120.3 . . ?
C13 C8 C9 119.5(7) . . ?
C13 C8 P2 123.6(5) . . ?
C9 C8 P2 116.9(6) . . ?
C10 C9 C8 120.4(7) . . ?
C10 C9 H9 119.8 . . ?
C8 C9 H9 119.8 . . ?
C9 C10 C11 120.0(7) . . ?
C9 C10 H10 120 . . ?
C11 C10 H10 120 . . ?
C12 C11 C10 118.7(7) . . ?
C12 C11 C14 119.3(7) . . ?
C10 C11 C14 122.0(7) . . ?
C13 C12 C11 121.8(7) . . ?
C13 C12 H12 119.1 . . ?
C11 C12 H12 119.1 . . ?
C8 C13 C12 119.5(7) . . ?
C8 C13 H13 120.2 . . ?
C12 C13 H13 120.2 . . ?
C11 C14 H14A 109.5 . . ?
C11 C14 H14B 109.5 . . ?
H14A C14 H14B 109.5 . . ?
C11 C14 H14C 109.5 . . ?
H14A C14 H14C 109.5 . . ?
H14B C14 H14C 109.5 . . ?
C16 C15 C20 117.9(7) . . ?
C16 C15 P2 123.4(6) . . ?
C20 C15 P2 118.7(5) . . ?
C17 C16 C15 121.0(7) . . ?
C17 C16 H16 119.5 . . ?
C15 C16 H16 119.5 . . ?
C16 C17 C18 121.1(7) . . ?
C16 C17 H17 119.5 . . ?
C18 C17 H17 119.5 . . ?
C19 C18 C17 117.8(7) . . ?
C19 C18 C21 122.1(7) . . ?
C17 C18 C21 120.1(7) . . ?
C18 C19 C20 122.0(7) . . ?
C18 C19 H19 119 . . ?
C20 C19 H19 119 . . ?
C19 C20 C15 120.1(7) . . ?
C19 C20 H20 119.9 . . ?
C15 C20 H20 119.9 . . ?
C18 C21 H21A 109.5 . . ?
C18 C21 H21B 109.5 . . ?
H21A C21 H21B 109.5 . . ?
C18 C21 H21C 109.5 . . ?
H21A C21 H21C 109.5 . . ?
H21B C21 H21C 109.5 . . ?
C23 C22 C27 119.6(7) . . ?
C23 C22 P2 118.1(6) . . ?
C27 C22 P2 122.2(6) . . ?
C22 C23 C24 120.4(7) . . ?
C22 C23 H23 119.8 . . ?
C24 C23 H23 119.8 . . ?
C23 C24 C25 119.5(8) . . ?
C23 C24 H24 120.2 . . ?
C25 C24 H24 120.2 . . ?
C26 C25 C24 118.7(7) . . ?
C26 C25 C28 122.0(8) . . ?
C24 C25 C28 119.3(8) . . ?
C27 C26 C25 120.4(8) . . ?
C27 C26 H26 119.8 . . ?
C25 C26 H26 119.8 . . ?
C26 C27 C22 121.3(8) . . ?
C26 C27 H27 119.4 . . ?
C22 C27 H27 119.4 . . ?
C25 C28 H28A 109.5 . . ?
C25 C28 H28B 109.5 . . ?
H28A C28 H28B 109.5 . . ?
C25 C28 H28C 109.5 . . ?
H28A C28 H28C 109.5 . . ?
H28B C28 H28C 109.5 . . ?
C34 C29 C30 119.8(7) . . ?
C34 C29 P1 117.9(6) . . ?
C30 C29 P1 118.7(5) . . ?
C31 C30 C29 118.0(7) . . ?
C31 C30 C35 114.9(7) . . ?
C29 C30 C35 127.0(6) . . ?
C32 C31 C30 123.3(8) . . ?
C32 C31 H31 118.3 . . ?
C30 C31 H31 118.3 . . ?
C31 C32 C33 116.8(7) . . ?
C31 C32 C39 123.0(8) . . ?
C33 C32 C39 120.1(8) . . ?
C32 C33 C34 122.7(7) . . ?
C32 C33 H33 118.7 . . ?
C34 C33 H33 118.7 . . ?
C29 C34 C33 117.6(7) . . ?
C29 C34 C43 128.1(7) . . ?
C33 C34 C43 114.2(6) . . ?
C36 C35 C38 110.1(8) . . ?
C36 C35 C37 106.5(7) . . ?
C38 C35 C37 105.8(7) . . ?
C36 C35 C30 111.1(7) . . ?
C38 C35 C30 108.3(7) . . ?
C37 C35 C30 115.0(7) . . ?
C35 C36 H36A 109.5 . . ?
C35 C36 H36B 109.5 . . ?
H36A C36 H36B 109.5 . . ?
C35 C36 H36C 109.5 . . ?
H36A C36 H36C 109.5 . . ?
H36B C36 H36C 109.5 . . ?
C35 C37 H37A 109.5 . . ?
C35 C37 H37B 109.5 . . ?
H37A C37 H37B 109.5 . . ?
C35 C37 H37C 109.5 . . ?
H37A C37 H37C 109.5 . . ?
H37B C37 H37C 109.5 . . ?
C35 C38 H38A 109.5 . . ?
C35 C38 H38B 109.5 . . ?
H38A C38 H38B 109.5 . . ?
C35 C38 H38C 109.5 . . ?
H38A C38 H38C 109.5 . . ?
H38B C38 H38C 109.5 . . ?
C41 C39 C32 112.5(8) . . ?
C41 C39 C42 107.7(9) . . ?
C32 C39 C42 112.3(7) . . ?
C41 C39 C40 108.1(8) . . ?
C32 C39 C40 107.1(7) . . ?
C42 C39 C40 109.0(8) . . ?
C39 C40 H40A 109.5 . . ?
C39 C40 H40B 109.5 . . ?
H40A C40 H40B 109.5 . . ?
C39 C40 H40C 109.5 . . ?
H40A C40 H40C 109.5 . . ?
H40B C40 H40C 109.5 . . ?
C39 C41 H41A 109.5 . . ?
C39 C41 H41B 109.5 . . ?
H41A C41 H41B 109.5 . . ?
C39 C41 H41C 109.5 . . ?
H41A C41 H41C 109.5 . . ?
H41B C41 H41C 109.5 . . ?
C39 C42 H42A 109.5 . . ?
C39 C42 H42B 109.5 . . ?
H42A C42 H42B 109.5 . . ?
C39 C42 H42C 109.5 . . ?
H42A C42 H42C 109.5 . . ?
H42B C42 H42C 109.5 . . ?
C44 C43 C45 108.1(8) . . ?
C44 C43 C34 116.1(6) . . ?
C45 C43 C34 110.3(6) . . ?
C44 C43 C46 106.0(7) . . ?
C45 C43 C46 109.5(7) . . ?
C34 C43 C46 106.8(8) . . ?
C43 C44 H44A 109.5 . . ?
C43 C44 H44B 109.5 . . ?
H44A C44 H44B 109.5 . . ?
C43 C44 H44C 109.5 . . ?
H44A C44 H44C 109.5 . . ?
H44B C44 H44C 109.5 . . ?
C43 C45 H45A 109.5 . . ?
C43 C45 H45B 109.5 . . ?
H45A C45 H45B 109.5 . . ?
C43 C45 H45C 109.5 . . ?
H45A C45 H45C 109.5 . . ?
H45B C45 H45C 109.5 . . ?
C43 C46 H46A 109.5 . . ?
C43 C46 H46B 109.5 . . ?
H46A C46 H46B 109.5 . . ?
C43 C46 H46C 109.5 . . ?
H46A C46 H46C 109.5 . . ?
H46B C46 H46C 109.5 . . ?

loop_
_geom_bond_atom_site_label_1
_geom_bond_atom_site_label_2
_geom_bond_distance
_geom_bond_site_symmetry_2
_geom_bond_publ_flag
Mo1 C2 1.974(8) . ?
Mo1 C1 1.985(8) . ?
Mo1 P1 2.289(2) . ?
Mo1 C4 2.340(7) . ?
Mo1 C3 2.352(6) . ?
Mo1 C7 2.360(7) . ?
Mo1 C5 2.360(7) . ?
Mo1 C6 2.367(8) . ?
Mo1 Au1 2.7071(7) . ?
Au1 P2 2.2742(19) . ?
Au1 C1 2.533(8) . ?
Au1 C2 2.654(8) . ?
P1 O3 1.498(5) . ?
P1 C29 1.861(8) . ?
P2 C15 1.823(7) . ?
P2 C22 1.829(7) . ?
P2 C8 1.832(8) . ?
O1 C1 1.154(9) . ?
O2 C2 1.166(9) . ?
C3 C7 1.392(12) . ?
C3 C4 1.419(11) . ?
C3 H3 0.93 . ?
C4 C5 1.397(11) . ?
C4 H4 0.93 . ?
C5 C6 1.406(12) . ?
C5 H5 0.93 . ?
C6 C7 1.412(12) . ?
C6 H6 0.93 . ?
C7 H7 0.93 . ?
C8 C13 1.367(11) . ?
C8 C9 1.412(9) . ?
C9 C10 1.380(11) . ?
C9 H9 0.93 . ?
C10 C11 1.388(11) . ?
C10 H10 0.93 . ?
C11 C12 1.388(10) . ?
C11 C14 1.529(11) . ?
C12 C13 1.383(11) . ?
C12 H12 0.93 . ?
C13 H13 0.93 . ?
C14 H14A 0.96 . ?
C14 H14B 0.96 . ?
C14 H14C 0.96 . ?
C15 C16 1.389(10) . ?
C15 C20 1.395(10) . ?
C16 C17 1.382(11) . ?
C16 H16 0.93 . ?
C17 C18 1.382(12) . ?
C17 H17 0.93 . ?
C18 C19 1.375(11) . ?
C18 C21 1.526(10) . ?
C19 C20 1.381(10) . ?
C19 H19 0.93 . ?
C20 H20 0.93 . ?
C21 H21A 0.96 . ?
C21 H21B 0.96 . ?
C21 H21C 0.96 . ?
C22 C23 1.379(10) . ?
C22 C27 1.380(11) . ?
C23 C24 1.398(10) . ?
C23 H23 0.93 . ?
C24 C25 1.421(12) . ?
C24 H24 0.93 . ?
C25 C26 1.388(12) . ?
C25 C28 1.508(10) . ?
C26 C27 1.377(10) . ?
C26 H26 0.93 . ?
C27 H27 0.93 . ?
C28 H28A 0.96 . ?
C28 H28B 0.96 . ?
C28 H28C 0.96 . ?
C29 C34 1.408(10) . ?
C29 C30 1.420(11) . ?
C30 C31 1.401(10) . ?
C30 C35 1.554(10) . ?
C31 C32 1.377(11) . ?
C31 H31 0.93 . ?
C32 C33 1.392(12) . ?
C32 C39 1.517(11) . ?
C33 C34 1.422(11) . ?
C33 H33 0.93 . ?
C34 C43 1.543(12) . ?
C35 C36 1.523(13) . ?
C35 C38 1.525(12) . ?
C35 C37 1.540(11) . ?
C36 H36A 0.96 . ?
C36 H36B 0.96 . ?
C36 H36C 0.96 . ?
C37 H37A 0.96 . ?
C37 H37B 0.96 . ?
C37 H37C 0.96 . ?
C38 H38A 0.96 . ?
C38 H38B 0.96 . ?
C38 H38C 0.96 . ?
C39 C41 1.510(13) . ?
C39 C42 1.531(14) . ?
C39 C40 1.557(12) . ?
C40 H40A 0.96 . ?
C40 H40B 0.96 . ?
C40 H40C 0.96 . ?
C41 H41A 0.96 . ?
C41 H41B 0.96 . ?
C41 H41C 0.96 . ?
C42 H42A 0.96 . ?
C42 H42B 0.96 . ?
C42 H42C 0.96 . ?
C43 C44 1.516(12) . ?
C43 C45 1.529(12) . ?
C43 C46 1.560(12) . ?
C44 H44A 0.96 . ?
C44 H44B 0.96 . ?
C44 H44C 0.96 . ?
C45 H45A 0.96 . ?
C45 H45B 0.96 . ?
C45 H45C 0.96 . ?
C46 H46A 0.96 . ?
C46 H46B 0.96 . ?
C46 H46C 0.96 . ?
